data_4513291
loop_
_publ_author_name
'Gu\'nka, Piotr A.'
'Dranka, Maciej'
'Hanfland, Michael'
'Dziubek, Kamil F.'
'Katrusiak, Andrzej'
'Zachara, Janusz'

_publ_section_title
;
 Cascade of High-Pressure Transitions of Claudetite II and the First Polar
 Phase of Arsenic(III) Oxide
;
_journal_issue 8
_journal_name_full 'Crystal Growth &amp; Design'
_journal_page_first 3950
_journal_paper_doi 10.1021/acs.cgd.5b00567
_journal_volume 15
_journal_year 2015
_chemical_formula_moiety '0.5(As4 O6)'
_chemical_formula_sum 'As2 O3'
_chemical_formula_weight 197.84
_space_group_crystal_system monoclinic
_space_group_IT_number 4
_space_group_name_Hall 'P 2yb'
_space_group_name_H-M_alt 'P 1 21 1'
_symmetry_space_group_name_Hall 'P 2yb'
_symmetry_space_group_name_H-M 'P 1 21 1'
_audit_creation_date 2015-04-13
_audit_creation_method
;
Olex2 1.2-beta
(compiled 2014.11.28 svn.r3107 for OlexSys, GUI svn.r4998)
;
_cell_angle_alpha 90
_cell_angle_beta 106.91(3)
_cell_angle_gamma 90
_cell_formula_units_Z 4
_cell_length_a 8.3494(10)
_cell_length_b 4.0797(2)
_cell_length_c 7.388(5)
_cell_measurement_pressure 1.195e7(5)
_cell_measurement_reflns_used 310
_cell_measurement_temperature 293(2)
_cell_measurement_theta_max 17.6600
_cell_measurement_theta_min 1.4820
_cell_volume 240.78(17)
_computing_cell_refinement
;
CrysAlisPro, Agilent Technologies,
Version 1.171.37.35 (release 13-08-2014 CrysAlis171 .NET)
(compiled Aug 13 2014,18:06:01)
;
_computing_data_collection
;
CrysAlisPro, Agilent Technologies,
Version 1.171.37.35 (release 13-08-2014 CrysAlis171 .NET)
(compiled Aug 13 2014,18:06:01)
;
_computing_data_reduction
;
CrysAlisPro, Agilent Technologies,
Version 1.171.37.35 (release 13-08-2014 CrysAlis171 .NET)
(compiled Aug 13 2014,18:06:01)
;
_computing_molecular_graphics 'Olex2 (Dolomanov et al., 2009)'
_computing_publication_material 'Olex2 (Dolomanov et al., 2009)'
_computing_structure_refinement 'ShelXL (Sheldrick, 2008)'
_diffrn_ambient_environment He
_diffrn_ambient_pressure 1.195e7(5)
_diffrn_ambient_temperature 293(2)
_diffrn_detector 'CCD plate'
_diffrn_measured_fraction_theta_full 0.425
_diffrn_measured_fraction_theta_max 0.216
_diffrn_measurement_details
;
  1 phi    142.00  218.00   0.5000    1.0000
omega____ theta____ kappa____ phi______ frames
   0.0000    0.0000    0.0000     -     152
;
_diffrn_measurement_device 'abstract diffractometer'
_diffrn_measurement_device_type 'MAR-CrysAlisPro-abstract goniometer: imported MAR images'
_diffrn_measurement_method '\p scans'
_diffrn_orient_matrix_UB_11 0.0584491000
_diffrn_orient_matrix_UB_12 0.0073258000
_diffrn_orient_matrix_UB_13 0.0139978000
_diffrn_orient_matrix_UB_21 -0.0027099000
_diffrn_orient_matrix_UB_22 0.0818863000
_diffrn_orient_matrix_UB_23 0.0285663000
_diffrn_orient_matrix_UB_31 0.0034558000
_diffrn_orient_matrix_UB_32 -0.0596044000
_diffrn_orient_matrix_UB_33 0.0409397000
_diffrn_radiation_monochromator synchrotron
_diffrn_radiation_probe x-ray
_diffrn_radiation_wavelength 0.41427
_diffrn_reflns_av_R_equivalents 0.0993
_diffrn_reflns_av_unetI/netI 0.1089
_diffrn_reflns_laue_measured_fraction_full 0.425
_diffrn_reflns_laue_measured_fraction_max 0.216
_diffrn_reflns_limit_h_max 13
_diffrn_reflns_limit_h_min -15
_diffrn_reflns_limit_k_max 6
_diffrn_reflns_limit_k_min -6
_diffrn_reflns_limit_l_max 6
_diffrn_reflns_limit_l_min -5
_diffrn_reflns_number 726
_diffrn_reflns_point_group_measured_fraction_full 0.453
_diffrn_reflns_point_group_measured_fraction_max 0.220
_diffrn_reflns_theta_full 14.392
_diffrn_reflns_theta_max 22.151
_diffrn_reflns_theta_min 1.486
_diffrn_source synchrotron
_exptl_absorpt_coefficient_mu 6.306
_exptl_absorpt_correction_T_max 1.00000
_exptl_absorpt_correction_T_min 0.08910
_exptl_absorpt_correction_type multi-scan
_exptl_absorpt_process_details
;
CrysAlisPro, Agilent Technologies,
Version 1.171.37.35 (release 13-08-2014 CrysAlis171 .NET)
(compiled Aug 13 2014,18:06:01)
Empirical absorption correction using spherical harmonics,
 implemented in SCALE3 ABSPACK scaling algorithm.
;
_exptl_crystal_density_diffrn 5.458
_exptl_crystal_description block
_exptl_crystal_F_000 360
_exptl_crystal_size_max 0.05
_exptl_crystal_size_mid 0.04
_exptl_crystal_size_min 0.03
_refine_diff_density_max 2.560
_refine_diff_density_min -2.280
_refine_diff_density_rms 0.520
_refine_ls_abs_structure_details
;
 Refined as an inversion twin.
;
_refine_ls_extinction_method none
_refine_ls_goodness_of_fit_ref 1.089
_refine_ls_hydrogen_treatment undef
_refine_ls_matrix_type full
_refine_ls_number_parameters 62
_refine_ls_number_reflns 562
_refine_ls_number_restraints 67
_refine_ls_restrained_S_all 1.026
_refine_ls_R_factor_all 0.1184
_refine_ls_R_factor_gt 0.1068
_refine_ls_shift/su_max 0.000
_refine_ls_shift/su_mean 0.000
_refine_ls_structure_factor_coef Fsqd
_refine_ls_weighting_details 'w=1/[\s^2^(Fo^2^)+(0.1645P)^2^+6.9951P] where P=(Fo^2^+2Fc^2^)/3'
_refine_ls_weighting_scheme calc
_refine_ls_wR_factor_gt 0.2565
_refine_ls_wR_factor_ref 0.2726
_reflns_Friedel_coverage 0.854
_reflns_friedel_fraction_full 0.490
_reflns_friedel_fraction_max 0.226
_reflns_number_gt 449
_reflns_number_total 562
_reflns_threshold_expression 'I > 2\s(I)'
_cod_data_source_file cg5b00567_si_002.cif
_cod_data_source_block mclau2_016_pl
_cod_depositor_comments 'Adding full bibliography for 4513277--4513300.cif.'
_cod_database_code 4513291
_shelx_space_group_comment
;
The symmetry employed for this shelxl refinement is uniquely defined
by the following loop, which should always be used as a source of
symmetry information in preference to the above space-group names.
They are only intended as comments.
;
_olex2_refinement_description
;
1. Twinned data refinement
 Scales: 0.6(6) 0.4(6)
2. Restrained distances
 As1-O1 \\sim As1-O2 \\sim As2-O2 \\sim As2-O3 \\sim As3-O4 \\sim As3-O5 \\sim
As4-O5 \\sim As4-O6 \\sim As1-
 O1 \\sim As1-O1 \\sim As1-O1_$1 \\sim As2-O3_$2 \\sim As3-O4_$3 \\sim As4-O6_$4
 with sigma of 0.01
;
_shelx_shelxl_version_number 2014/7
_olex2_submission_special_instructions 'No special instructions were received'

loop_
_space_group_symop_operation_xyz
'x, y, z'
'-x, y+1/2, -z'

loop_
_atom_site_label
_atom_site_type_symbol
_atom_site_fract_x
_atom_site_fract_y
_atom_site_fract_z
_atom_site_U_iso_or_equiv
_atom_site_adp_type
_atom_site_occupancy
_atom_site_site_symmetry_order
_atom_site_calc_flag
_atom_site_refinement_flags_posn
As1 As 0.3706(6) 0.2226(10) -0.1108(17) 0.032(5) Uani 1 1 d D
As2 As 0.1187(6) 0.0237(12) 0.1229(18) 0.038(7) Uani 1 1 d D
O1 O 0.580(2) 0.312(4) 0.029(5) 0.010(5) Uiso 1 1 d D
O2 O 0.258(5) 0.301(6) 0.057(5) 0.033(9) Uiso 1 1 d D
O3 O -0.033(3) 0.343(6) 0.106(3) 0.028(8) Uiso 1 1 d D
As3 As 0.3986(6) 0.6052(12) 0.3563(16) 0.038(5) Uani 1 1 d D
As4 As 0.1421(6) 0.6542(12) 0.5711(19) 0.036(6) Uani 1 1 d D
O4 O 0.528(3) 0.246(5) 0.404(3) 0.025(7) Uiso 1 1 d D
O5 O 0.226(4) 0.419(6) 0.414(5) 0.019(7) Uiso 1 1 d D
O6 O -0.024(3) 0.817(7) 0.380(3) 0.033(9) Uiso 1 1 d D

loop_
_atom_site_aniso_label
_atom_site_aniso_U_11
_atom_site_aniso_U_22
_atom_site_aniso_U_33
_atom_site_aniso_U_23
_atom_site_aniso_U_13
_atom_site_aniso_U_12
As1 0.023(3) 0.014(2) 0.063(17) 0.009(3) 0.020(6) 0.0026(18)
As2 0.021(3) 0.024(3) 0.07(2) 0.005(4) 0.019(8) -0.0021(19)
As3 0.023(3) 0.017(2) 0.082(17) 0.012(4) 0.028(6) 0.002(2)
As4 0.017(3) 0.029(3) 0.067(19) 0.003(4) 0.019(6) 0.000(2)

loop_
_atom_type_symbol
_atom_type_description
_atom_type_scat_dispersion_real
_atom_type_scat_dispersion_imag
_atom_type_scat_source
As As 0.3110 0.7990 'International Tables Vol C Tables 4.2.6.8 and 6.1.1.4'
O O 0.0020 0.0020 'International Tables Vol C Tables 4.2.6.8 and 6.1.1.4'

loop_
_geom_angle_atom_site_label_1
_geom_angle_atom_site_label_2
_geom_angle_atom_site_label_3
_geom_angle
_geom_angle_site_symmetry_1
_geom_angle_site_symmetry_3
O1 As1 O1 84.6(6) 2_645 .
O1 As1 O2 92.7(18) 2_645 .
O2 As1 O1 100.8(18) . .
O2 As2 O3 96.7(12) . 2_545
O2 As2 O3 91.3(15) . .
O3 As2 O3 98.8(10) . 2_545
As1 O1 As1 118.3(11) 2_655 .
As1 O2 As2 126.1(13) . .
As2 O3 As2 116.5(13) . 2
O4 As3 O4 93.1(10) . 2_656
O4 As3 O5 95.0(14) . .
O5 As3 O4 88.2(13) . 2_656
O5 As4 O6 92.7(16) . .
O6 As4 O5 93.4(14) 2_546 .
O6 As4 O6 95.6(10) 2_546 .
As3 O4 As3 118.0(14) . 2_646
As3 O5 As4 114.8(11) . .
As4 O6 As4 118.2(13) 2_556 .

loop_
_geom_bond_atom_site_label_1
_geom_bond_atom_site_label_2
_geom_bond_distance
_geom_bond_site_symmetry_2
As1 O1 1.790(12) 2_645
As1 O1 1.792(13) .
As1 O2 1.790(13) .
As2 O2 1.789(13) .
As2 O3 1.794(13) .
As2 O3 1.792(14) 2_545
O1 As1 1.790(12) 2_655
O3 As2 1.792(14) 2
As3 O4 1.792(13) .
As3 O4 1.792(14) 2_656
As3 O5 1.792(12) .
As4 O5 1.793(13) .
As4 O6 1.793(14) .
As4 O6 1.789(13) 2_546
O4 As3 1.792(14) 2_646
O6 As4 1.789(13) 2_556

loop_
_geom_torsion_atom_site_label_1
_geom_torsion_atom_site_label_2
_geom_torsion_atom_site_label_3
_geom_torsion_atom_site_label_4
_geom_torsion
_geom_torsion_site_symmetry_1
_geom_torsion_site_symmetry_4
O1 As1 O1 As1 -156(4) 2_645 2_655
O1 As1 O2 As2 -41(3) 2_645 .
O1 As1 O2 As2 -126(3) . .
O2 As1 O1 As1 -64(3) . 2_655
O2 As2 O3 As2 62(2) . 2
O3 As2 O2 As1 -36(3) 2_545 .
O3 As2 O2 As1 -135(3) . .
O3 As2 O3 As2 -35(2) 2_545 2
O4 As3 O4 As3 21.5(15) 2_656 2_646
O4 As3 O5 As4 131(2) . .
O4 As3 O5 As4 38(2) 2_656 .
O5 As3 O4 As3 -67(2) . 2_646
O5 As4 O6 As4 -167(2) . 2_556
O6 As4 O5 As3 -166(2) 2_546 .
O6 As4 O5 As3 98(2) . .
O6 As4 O6 As4 99(3) 2_546 2_556

loop_
_twin_individual_id
_twin_individual_mass_fraction_refined
1 0.6(6)
2 0.4(6)
